data_7022868
loop_
_publ_author_name
'Johnson, Magnus T.'
'D\<zoli\'c, Zoran'
'Cetina, Mario'
'Lahtinen, Manu'
'Ahlquist, M\%arten S G'
'Rissanen, Kari'
'\"Ohrstr\"om, Lars'
'Wendt, Ola F.'

_publ_section_title
;
 Preparation of potentially porous, chiral organometallic materials
 through spontaneous resolution of pincer palladium conformers.
;
_journal_issue 23
_journal_name_full 'Dalton transactions (Cambridge, England : 2003)'
_journal_page_first 8484
_journal_page_last 8491
_journal_paper_doi 10.1039/c3dt50190f
_journal_volume 42
_journal_year 2013
_chemical_compound_source 'synthesis as described'
_chemical_formula_moiety 'C24 H43 Br P2 Pd'
_chemical_formula_sum 'C24 H43 Br P2 Pd'
_chemical_formula_weight 579.83
_chemical_melting_point xxx:xxx
_chemical_name_systematic
;
?
;
_space_group_IT_number 179
_symmetry_cell_setting hexagonal
_symmetry_Int_Tables_number 179
_symmetry_space_group_name_Hall 'P 65 2 (0 0 1)'
_symmetry_space_group_name_H-M 'P 65 2 2'
_atom_sites_solution_hydrogens geom
_atom_sites_solution_primary direct
_atom_sites_solution_secondary difmap
_audit_creation_date 2010-09-24T20:12:43-00:00
_audit_creation_method 'WinGX routine CIF_UPDATE'
_cell_angle_alpha 90
_cell_angle_beta 90
_cell_angle_gamma 120
_cell_formula_units_Z 6
_cell_length_a 16.4751(4)
_cell_length_b 16.4751(4)
_cell_length_c 19.2531(3)
_cell_measurement_reflns_used 3860
_cell_measurement_temperature 123.0(1)
_cell_measurement_theta_max 28.283
_cell_measurement_theta_min 0.407
_cell_volume 4525.72(17)
_computing_cell_refinement 'HKL Scalepack (Otwinowski & Minor, 1997)'
_computing_data_collection 'COLLECT (Hooft, 1998)'
_computing_data_reduction 'HKL Denzo and Scalepack (Otwinowski & Minor, 1997)'
_computing_molecular_graphics 'MERCURY (Macrae et al., 2006)'
_computing_publication_material 'WinGX publication routines (Farrugia, 1999)'
_computing_structure_refinement 'SHELXL-97 (Sheldrick, 2008)'
_computing_structure_solution 'SIR97 (Altomare et al., 1999)'
_diffrn_ambient_temperature 123.0(1)
_diffrn_detector 'CCD plate'
_diffrn_detector_area_resol_mean 9
_diffrn_measured_fraction_theta_full 0.998
_diffrn_measured_fraction_theta_max 0.998
_diffrn_measurement_device '95mm CCD camera on \k-goniostat'
_diffrn_measurement_device_type 'Bruker-Nonius Kappa Apex II Diffractometer'
_diffrn_measurement_method 'CCD rotation images, thick slices'
_diffrn_radiation_monochromator 'horizonally mounted graphite crystal'
_diffrn_radiation_probe x-ray
_diffrn_radiation_type MoK\a
_diffrn_radiation_wavelength 0.71073
_diffrn_reflns_av_R_equivalents 0.0990
_diffrn_reflns_av_unetI/netI 0.0508
_diffrn_reflns_limit_h_max 19
_diffrn_reflns_limit_h_min -17
_diffrn_reflns_limit_k_max 19
_diffrn_reflns_limit_k_min -17
_diffrn_reflns_limit_l_max 22
_diffrn_reflns_limit_l_min -22
_diffrn_reflns_number 30287
_diffrn_reflns_theta_full 24.99
_diffrn_reflns_theta_max 24.99
_diffrn_reflns_theta_min 1.78
_diffrn_source 'Enraf Nonius FR590'
_exptl_absorpt_coefficient_mu 2.053
_exptl_absorpt_correction_T_max 0.7457
_exptl_absorpt_correction_T_min 0.6256
_exptl_absorpt_correction_type multi-scan
_exptl_absorpt_process_details
;
Sheldrick, G. M. SADABS 2008/2; University of G\"ottingen: G\"ottingen,
Germany, 2008.
;
_exptl_crystal_colour colourless
_exptl_crystal_density_diffrn 1.276
_exptl_crystal_density_method 'not measured'
_exptl_crystal_description needle
_exptl_crystal_F_000 1788
_exptl_crystal_size_max 0.20
_exptl_crystal_size_mid 0.10
_exptl_crystal_size_min 0.10
_refine_diff_density_max 0.559
_refine_diff_density_min -0.404
_refine_diff_density_rms 0.111
_refine_ls_abs_structure_details 'Flack H D (1983), Acta Cryst. A39, 876-881'
_refine_ls_abs_structure_Flack 0.11(2)
_refine_ls_extinction_method none
_refine_ls_goodness_of_fit_ref 0.990
_refine_ls_hydrogen_treatment constr
_refine_ls_matrix_type full
_refine_ls_number_parameters 135
_refine_ls_number_reflns 2668
_refine_ls_number_restraints 0
_refine_ls_restrained_S_all 0.990
_refine_ls_R_factor_all 0.0513
_refine_ls_R_factor_gt 0.0398
_refine_ls_shift/su_max 0.002
_refine_ls_shift/su_mean 0
_refine_ls_structure_factor_coef Fsqd
_refine_ls_weighting_details 'calc w=1/[\s^2^(Fo^2^)+(0.0418P)^2^+22.9031P] where P=(Fo^2^+2Fc^2^)/3'
_refine_ls_weighting_scheme calc
_refine_ls_wR_factor_gt 0.0997
_refine_ls_wR_factor_ref 0.1078
_reflns_number_gt 2309
_reflns_number_total 2668
_reflns_threshold_expression >2\s(I)
_cod_data_source_file c3dt50190f.txt
_cod_data_source_block 5.Hex-1
_cod_original_cell_volume 4525.71(17)
_cod_original_sg_symbol_Hall 'P 65 2 (001)'
_cod_database_code 7022868

loop_
_symmetry_equiv_pos_as_xyz
'x, y, z'
'-x, -y, z+1/2'
'-y, x-y, z+2/3'
'-x+y, -x, z+1/3'
'x-y, x, z+5/6'
'y, -x+y, z+1/6'
'x-y, -y, -z'
'-x, -x+y, -z+1/3'
'y, x, -z+2/3'
'-y, -x, -z+1/6'
'x, x-y, -z+5/6'
'-x+y, y, -z+1/2'

loop_
_atom_site_label
_atom_site_type_symbol
_atom_site_fract_x
_atom_site_fract_y
_atom_site_fract_z
_atom_site_U_iso_or_equiv
_atom_site_adp_type
_atom_site_occupancy
_atom_site_symmetry_multiplicity
_atom_site_calc_flag
_atom_site_refinement_flags
Pd1 Pd 0.41393(2) 0.82787(5) 0.25 0.01969(18) Uani 1 2 d S
Br1 Br 0.50233(3) 1.00466(6) 0.25 0.0302(2) Uani 1 2 d S
P1 P 0.27539(13) 0.80652(12) 0.29660(8) 0.0204(4) Uani 1 1 d .
C1 C 0.3430(3) 0.6860(6) 0.25 0.0215(19) Uani 1 2 d S
C2 C 0.2597(4) 0.6343(5) 0.2885(3) 0.0233(14) Uani 1 1 d .
C3 C 0.2103(5) 0.5376(5) 0.2874(3) 0.0262(15) Uani 1 1 d .
H3 H 0.153 0.5045 0.3122 0.031 Uiso 1 1 calc R
C4 C 0.2443(3) 0.4886(6) 0.25 0.028(2) Uani 1 2 d S
H4 H 0.211 0.4221 0.25 0.033 Uiso 1 2 calc SR
C5 C 0.2239(5) 0.6874(4) 0.3315(3) 0.0235(14) Uani 1 1 d .
H5A H 0.2423 0.6895 0.3808 0.028 Uiso 1 1 calc R
H5B H 0.1547 0.6555 0.329 0.028 Uiso 1 1 calc R
C6 C 0.1934(6) 0.8021(6) 0.2280(3) 0.0283(15) Uani 1 1 d .
C7 C 0.1726(6) 0.7194(5) 0.1785(3) 0.0372(19) Uani 1 1 d .
H7A H 0.2318 0.7265 0.1613 0.056 Uiso 1 1 calc R
H7B H 0.1348 0.7195 0.1392 0.056 Uiso 1 1 calc R
H7C H 0.1381 0.6601 0.2038 0.056 Uiso 1 1 calc R
C8 C 0.2401(6) 0.8918(5) 0.1851(4) 0.0335(18) Uani 1 1 d .
H8A H 0.1983 0.8871 0.1472 0.05 Uiso 1 1 calc R
H8B H 0.299 0.9006 0.1657 0.05 Uiso 1 1 calc R
H8C H 0.2531 0.9453 0.2147 0.05 Uiso 1 1 calc R
C9 C 0.0979(5) 0.7844(6) 0.2566(4) 0.0373(18) Uani 1 1 d .
H9A H 0.0561 0.7764 0.2178 0.056 Uiso 1 1 calc R
H9B H 0.1077 0.838 0.2849 0.056 Uiso 1 1 calc R
H9C H 0.0696 0.7276 0.2852 0.056 Uiso 1 1 calc R
C10 C 0.2791(5) 0.8792(5) 0.3741(3) 0.0226(15) Uani 1 1 d .
C11 C 0.3619(5) 0.8901(5) 0.4176(4) 0.0307(15) Uani 1 1 d .
H11A H 0.3531 0.828 0.4282 0.046 Uiso 1 1 calc R
H11B H 0.3652 0.9227 0.461 0.046 Uiso 1 1 calc R
H11C H 0.4202 0.9265 0.3915 0.046 Uiso 1 1 calc R
C12 C 0.2972(5) 0.9761(5) 0.3523(4) 0.0293(17) Uani 1 1 d .
H12A H 0.3506 1.0046 0.3203 0.044 Uiso 1 1 calc R
H12B H 0.3113 1.0159 0.3935 0.044 Uiso 1 1 calc R
H12C H 0.2414 0.9699 0.3292 0.044 Uiso 1 1 calc R
C13 C 0.1897(5) 0.8304(5) 0.4173(4) 0.0299(15) Uani 1 1 d .
H13A H 0.1963 0.8684 0.4584 0.045 Uiso 1 1 calc R
H13B H 0.1787 0.7687 0.4319 0.045 Uiso 1 1 calc R
H13C H 0.1366 0.8227 0.3893 0.045 Uiso 1 1 calc R

loop_
_atom_site_aniso_label
_atom_site_aniso_U_11
_atom_site_aniso_U_22
_atom_site_aniso_U_33
_atom_site_aniso_U_23
_atom_site_aniso_U_13
_atom_site_aniso_U_12
Pd1 0.0222(3) 0.0158(4) 0.0189(3) 0 0.0039(3) 0.00792(19)
Br1 0.0305(4) 0.0163(5) 0.0389(5) 0 0.0114(4) 0.0081(2)
P1 0.0232(10) 0.0173(9) 0.0172(7) 0.0018(6) 0.0044(7) 0.0076(8)
C1 0.026(4) 0.019(5) 0.017(4) 0 -0.003(3) 0.010(2)
C2 0.027(4) 0.017(4) 0.021(3) 0.004(3) -0.001(3) 0.007(3)
C3 0.028(4) 0.024(4) 0.020(3) 0.007(3) 0.008(3) 0.008(3)
C4 0.035(4) 0.018(5) 0.024(4) 0 -0.006(4) 0.009(2)
C5 0.028(4) 0.019(4) 0.023(3) 0.003(3) 0.003(3) 0.012(3)
C6 0.030(4) 0.033(4) 0.022(3) 0.006(3) 0.003(3) 0.016(3)
C7 0.039(5) 0.033(5) 0.027(4) -0.002(3) -0.012(3) 0.009(4)
C8 0.041(5) 0.030(4) 0.025(4) 0.005(3) 0.000(3) 0.015(4)
C9 0.027(4) 0.057(5) 0.033(4) 0.008(4) -0.002(3) 0.024(4)
C10 0.028(4) 0.022(4) 0.019(3) -0.001(3) 0.004(3) 0.014(3)
C11 0.028(4) 0.036(4) 0.024(3) -0.009(4) -0.006(4) 0.013(3)
C12 0.033(4) 0.020(4) 0.030(4) 0.003(3) 0.012(3) 0.009(4)
C13 0.036(4) 0.028(4) 0.027(3) -0.001(4) 0.007(4) 0.017(3)

loop_
_atom_type_symbol
_atom_type_description
_atom_type_scat_dispersion_real
_atom_type_scat_dispersion_imag
_atom_type_scat_source
C C 0.0033 0.0016 'International Tables Vol C Tables 4.2.6.8 and 6.1.1.4'
H H 0 0 'International Tables Vol C Tables 4.2.6.8 and 6.1.1.4'
P P 0.1023 0.0942 'International Tables Vol C Tables 4.2.6.8 and 6.1.1.4'
Br Br -0.2901 2.4595 'International Tables Vol C Tables 4.2.6.8 and 6.1.1.4'
Pd Pd -0.9988 1.0072 'International Tables Vol C Tables 4.2.6.8 and 6.1.1.4'

loop_
_geom_angle_atom_site_label_1
_geom_angle_atom_site_label_2
_geom_angle_atom_site_label_3
_geom_angle
_geom_angle_site_symmetry_1
_geom_angle_site_symmetry_3
C1 Pd1 P1 82.42(19) . .
C1 Pd1 P1 82.42(19) . 12
P1 Pd1 P1 164.85(9) . 12
C1 Pd1 Br1 180.00(4) . .
P1 Pd1 Br1 97.58(4) . .
P1 Pd1 Br1 97.58(4) 12 .
C5 P1 C6 106.3(3) . .
C5 P1 C10 103.8(3) . .
C6 P1 C10 112.1(3) . .
C5 P1 Pd1 101.4(2) . .
C6 P1 Pd1 111.9(2) . .
C10 P1 Pd1 119.5(2) . .
C2 C1 C2 117.0(8) . 12
C2 C1 Pd1 121.5(4) . .
C2 C1 Pd1 121.5(4) 12 .
C3 C2 C1 121.5(7) . .
C3 C2 C5 119.9(6) . .
C1 C2 C5 118.6(6) . .
C2 C3 C4 120.1(7) . .
C2 C3 H3 119.9 . .
C4 C3 H3 119.9 . .
C3 C4 C3 119.7(9) . 12
C3 C4 H4 120.2 . .
C3 C4 H4 120.2 12 .
C2 C5 P1 108.1(4) . .
C2 C5 H5A 110.1 . .
P1 C5 H5A 110.1 . .
C2 C5 H5B 110.1 . .
P1 C5 H5B 110.1 . .
H5A C5 H5B 108.4 . .
C8 C6 C9 110.4(6) . .
C8 C6 C7 107.5(5) . .
C9 C6 C7 107.2(7) . .
C8 C6 P1 110.0(6) . .
C9 C6 P1 113.7(4) . .
C7 C6 P1 107.8(5) . .
C6 C7 H7A 109.5 . .
C6 C7 H7B 109.5 . .
H7A C7 H7B 109.5 . .
C6 C7 H7C 109.5 . .
H7A C7 H7C 109.5 . .
H7B C7 H7C 109.5 . .
C6 C8 H8A 109.5 . .
C6 C8 H8B 109.5 . .
H8A C8 H8B 109.5 . .
C6 C8 H8C 109.5 . .
H8A C8 H8C 109.5 . .
H8B C8 H8C 109.5 . .
C6 C9 H9A 109.5 . .
C6 C9 H9B 109.5 . .
H9A C9 H9B 109.5 . .
C6 C9 H9C 109.5 . .
H9A C9 H9C 109.5 . .
H9B C9 H9C 109.5 . .
C11 C10 C13 109.4(5) . .
C11 C10 C12 109.3(6) . .
C13 C10 C12 109.5(6) . .
C11 C10 P1 104.5(4) . .
C13 C10 P1 112.2(5) . .
C12 C10 P1 111.8(4) . .
C10 C11 H11A 109.5 . .
C10 C11 H11B 109.5 . .
H11A C11 H11B 109.5 . .
C10 C11 H11C 109.5 . .
H11A C11 H11C 109.5 . .
H11B C11 H11C 109.5 . .
C10 C12 H12A 109.5 . .
C10 C12 H12B 109.5 . .
H12A C12 H12B 109.5 . .
C10 C12 H12C 109.5 . .
H12A C12 H12C 109.5 . .
H12B C12 H12C 109.5 . .
C10 C13 H13A 109.5 . .
C10 C13 H13B 109.5 . .
H13A C13 H13B 109.5 . .
C10 C13 H13C 109.5 . .
H13A C13 H13C 109.5 . .
H13B C13 H13C 109.5 . .

loop_
_geom_bond_atom_site_label_1
_geom_bond_atom_site_label_2
_geom_bond_distance
_geom_bond_site_symmetry_2
Pd1 C1 2.024(8) .
Pd1 P1 2.3099(18) .
Pd1 P1 2.3099(18) 12
Pd1 Br1 2.5224(11) .
P1 C5 1.833(6) .
P1 C6 1.865(7) .
P1 C10 1.896(6) .
C1 C2 1.411(8) .
C1 C2 1.411(8) 12
C2 C3 1.380(10) .
C2 C5 1.520(9) .
C3 C4 1.392(8) .
C3 H3 0.95 .
C4 C3 1.392(8) 12
C4 H4 0.95 .
C5 H5A 0.99 .
C5 H5B 0.99 .
C6 C8 1.523(10) .
C6 C9 1.550(10) .
C6 C7 1.554(10) .
C7 H7A 0.98 .
C7 H7B 0.98 .
C7 H7C 0.98 .
C8 H8A 0.98 .
C8 H8B 0.98 .
C8 H8C 0.98 .
C9 H9A 0.98 .
C9 H9B 0.98 .
C9 H9C 0.98 .
C10 C11 1.532(9) .
C10 C13 1.524(9) .
C10 C12 1.529(9) .
C11 H11A 0.98 .
C11 H11B 0.98 .
C11 H11C 0.98 .
C12 H12A 0.98 .
C12 H12B 0.98 .
C12 H12C 0.98 .
C13 H13A 0.98 .
C13 H13B 0.98 .
C13 H13C 0.98 .

loop_
_geom_torsion_atom_site_label_1
_geom_torsion_atom_site_label_2
_geom_torsion_atom_site_label_3
_geom_torsion_atom_site_label_4
_geom_torsion
_geom_torsion_site_symmetry_1
_geom_torsion_site_symmetry_4
C1 Pd1 P1 C5 21.9(2) . .
P1 Pd1 P1 C5 21.9(2) 12 .
Br1 Pd1 P1 C5 -158.1(2) . .
C1 Pd1 P1 C6 -91.0(3) . .
P1 Pd1 P1 C6 -91.0(3) 12 .
Br1 Pd1 P1 C6 89.0(3) . .
C1 Pd1 P1 C10 135.2(2) . .
P1 Pd1 P1 C10 135.2(2) 12 .
Br1 Pd1 P1 C10 -44.8(2) . .
P1 Pd1 C1 C2 -15.0(3) . .
P1 Pd1 C1 C2 165.0(3) 12 .
P1 Pd1 C1 C2 165.0(3) . 12
P1 Pd1 C1 C2 -15.0(3) 12 12
C2 C1 C2 C3 -1.3(5) 12 .
Pd1 C1 C2 C3 178.7(5) . .
C2 C1 C2 C5 179.1(6) 12 .
Pd1 C1 C2 C5 -0.9(6) . .
C1 C2 C3 C4 2.7(9) . .
C5 C2 C3 C4 -177.8(5) . .
C2 C3 C4 C3 -1.3(4) . 12
C3 C2 C5 P1 -158.3(5) . .
C1 C2 C5 P1 21.3(7) . .
C6 P1 C5 C2 89.1(5) . .
C10 P1 C5 C2 -152.5(4) . .
Pd1 P1 C5 C2 -28.0(5) . .
C5 P1 C6 C8 -167.4(5) . .
C10 P1 C6 C8 79.8(5) . .
Pd1 P1 C6 C8 -57.6(5) . .
C5 P1 C6 C9 68.1(6) . .
C10 P1 C6 C9 -44.7(7) . .
Pd1 P1 C6 C9 178.0(5) . .
C5 P1 C6 C7 -50.6(5) . .
C10 P1 C6 C7 -163.4(5) . .
Pd1 P1 C6 C7 59.3(5) . .
C5 P1 C10 C11 76.0(5) . .
C6 P1 C10 C11 -169.7(5) . .
Pd1 P1 C10 C11 -35.9(5) . .
C5 P1 C10 C13 -42.5(5) . .
C6 P1 C10 C13 71.8(5) . .
Pd1 P1 C10 C13 -154.4(4) . .
C5 P1 C10 C12 -165.9(5) . .
C6 P1 C10 C12 -51.6(6) . .
Pd1 P1 C10 C12 82.2(5) . .
